data_7005005
loop_
_publ_author_name
'Burrows, Andrew D.'
'Dodds, Deborah'
'Kirk, Andrew S.'
'Lowe, John P.'
'Mahon, Mary F.'
'Warren, John E.'
'Whittlesey, Michael K.'

_publ_section_title
;
 Substitution and derivatization reactions of a water soluble iron(II)
 complex containing a self-assembled tetradentate phosphine ligand.
;
_journal_issue 5
_journal_name_full 'Dalton transactions (Cambridge, England : 2003)'
_journal_page_first 570
_journal_page_last 580
_journal_paper_doi 10.1039/b614726g
_journal_year 2007
_chemical_formula_sum 'C12 H32 Cl2 Fe N2 O7 P4'
_chemical_formula_weight 567.03
_chemical_name_systematic
;
?
;
_space_group_IT_number 14
_symmetry_cell_setting monoclinic
_symmetry_space_group_name_Hall '-P 2yn'
_symmetry_space_group_name_H-M 'P 1 21/n 1'
_atom_sites_solution_hydrogens geom
_atom_sites_solution_primary direct
_atom_sites_solution_secondary difmap
_audit_creation_method SHELXL-97
_cell_angle_alpha 90.00
_cell_angle_beta 101.004(1)
_cell_angle_gamma 90.00
_cell_formula_units_Z 4
_cell_length_a 8.0020(1)
_cell_length_b 17.3350(2)
_cell_length_c 15.6440(2)
_cell_measurement_reflns_used 36600
_cell_measurement_temperature 150(2)
_cell_measurement_theta_max 30.034
_cell_measurement_theta_min 2.910
_cell_volume 2130.15(5)
_computing_cell_refinement 'HKL Scalepack (Otwinowski & Minor 1997)'
_computing_data_reduction 'Denzo & Scalepack (Otwinowski & Minor, 1997)'
_computing_molecular_graphics 'ORTEX (P.McArdle, 1995)'
_computing_publication_material 'SHELXL-97/2 (Sheldrick,1997)'
_computing_structure_refinement 'SHELXL-97 (Sheldrick, 1997)'
_computing_structure_solution 'SHELXS-97 (Sheldrick, 1990)'
_diffrn_ambient_temperature 150(2)
_diffrn_measured_fraction_theta_full 0.996
_diffrn_measured_fraction_theta_max 0.996
_diffrn_measurement_device_type KappaCCD
_diffrn_measurement_method KappaCCD
_diffrn_radiation_monochromator graphite
_diffrn_radiation_source 'fine-focus sealed tube'
_diffrn_radiation_type MoK\a
_diffrn_radiation_wavelength 0.71073
_diffrn_reflns_av_R_equivalents 0.0475
_diffrn_reflns_av_sigmaI/netI 0.0275
_diffrn_reflns_limit_h_max 11
_diffrn_reflns_limit_h_min -11
_diffrn_reflns_limit_k_max 24
_diffrn_reflns_limit_k_min -24
_diffrn_reflns_limit_l_max 22
_diffrn_reflns_limit_l_min -22
_diffrn_reflns_number 40066
_diffrn_reflns_theta_full 30.06
_diffrn_reflns_theta_max 30.06
_diffrn_reflns_theta_min 3.54
_exptl_absorpt_coefficient_mu 1.298
_exptl_absorpt_correction_T_max 0.96
_exptl_absorpt_correction_T_min 0.67
_exptl_absorpt_correction_type multi-scan
_exptl_absorpt_process_details
;
?
;
_exptl_crystal_density_diffrn 1.768
_exptl_crystal_density_method 'not measured'
_exptl_crystal_description plate
_exptl_crystal_F_000 1176
_exptl_crystal_size_max 0.60
_exptl_crystal_size_mid 0.15
_exptl_crystal_size_min 0.03
_refine_diff_density_max 0.492
_refine_diff_density_min -0.591
_refine_diff_density_rms 0.074
_refine_ls_extinction_method none
_refine_ls_goodness_of_fit_ref 1.127
_refine_ls_hydrogen_treatment mixed
_refine_ls_matrix_type full
_refine_ls_number_parameters 285
_refine_ls_number_reflns 6234
_refine_ls_number_restraints 8
_refine_ls_restrained_S_all 1.126
_refine_ls_R_factor_all 0.0364
_refine_ls_R_factor_gt 0.0310
_refine_ls_shift/su_max 0.002
_refine_ls_shift/su_mean 0.000
_refine_ls_structure_factor_coef Fsqd
_refine_ls_weighting_details 'calc w=1/[\s^2^(Fo^2^)+(0.0185P)^2^+1.7461P] where P=(Fo^2^+2Fc^2^)/3'
_refine_ls_weighting_scheme calc
_refine_ls_wR_factor_gt 0.0621
_refine_ls_wR_factor_ref 0.0639
_reflns_number_gt 5759
_reflns_number_total 6234
_reflns_threshold_expression >2sigma(I)
_cod_data_source_file b614726g.txt
_cod_data_source_block k06adb1
_cod_depositor_comments
;
The following automatic conversions were performed:
'_symmetry_cell_setting' value 'Monoclinic' changed to 'monoclinic'
according to '/home/saulius/struct/CIF-dictionaries/cif_core.dic'
dictionary named 'cif_core.dic' version 2.4.1 from
2010-06-29.

'_exptl_absorpt_correction_type' value 'Multi-Scan' changed
to 'multi-scan' according to
'/home/saulius/struct/CIF-dictionaries/cif_core.dic' dictionary named
'cif_core.dic' version 2.4.1 from 2010-06-29.

Automatic conversion script
Id: cif_fix_enum 1527 2010-12-29 10:47:43Z saulius 
;
_cod_original_sg_symbol_H-M P21/n
_cod_database_code 7005005

loop_
_symmetry_equiv_pos_as_xyz
'x, y, z'
'-x+1/2, y+1/2, -z+1/2'
'-x, -y, -z'
'x-1/2, -y-1/2, z-1/2'

loop_
_atom_site_label
_atom_site_type_symbol
_atom_site_fract_x
_atom_site_fract_y
_atom_site_fract_z
_atom_site_U_iso_or_equiv
_atom_site_adp_type
_atom_site_occupancy
_atom_site_symmetry_multiplicity
_atom_site_calc_flag
_atom_site_refinement_flags
_atom_site_disorder_assembly
_atom_site_disorder_group
Fe1 Fe 0.40897(3) 0.202464(12) 0.655049(13) 0.00904(5) Uani 1 1 d . . .
P1 P 0.40444(5) 0.32022(2) 0.59334(3) 0.01155(8) Uani 1 1 d . . .
P2 P 0.19173(5) 0.22857(2) 0.71599(2) 0.01048(8) Uani 1 1 d . . .
P3 P 0.20367(5) 0.16415(2) 0.55312(2) 0.01058(8) Uani 1 1 d . . .
P4 P 0.43681(5) 0.08285(2) 0.71252(3) 0.01108(8) Uani 1 1 d . . .
Cl1 Cl 0.61868(5) 0.24563(2) 0.77639(2) 0.01596(8) Uani 1 1 d . . .
Cl2 Cl 0.62935(5) 0.17015(2) 0.57651(3) 0.01667(8) Uani 1 1 d . . .
N1 N 0.04760(16) 0.31147(8) 0.56267(8) 0.0129(2) Uani 1 1 d . . .
N2 N 0.08098(16) 0.07438(8) 0.68095(9) 0.0141(3) Uani 1 1 d . . .
O1 O 0.47123(16) 0.40384(8) 0.45625(9) 0.0239(3) Uani 1 1 d D . .
H1 H 0.5754(17) 0.4222(14) 0.4674(16) 0.041(7) Uiso 1 1 d D . .
O2 O 0.69290(15) 0.38910(7) 0.67979(8) 0.0208(3) Uani 1 1 d D . .
H2 H 0.705(3) 0.3471(9) 0.7130(13) 0.031(6) Uiso 1 1 d D . .
O3 O 0.27765(16) 0.34596(7) 0.83231(8) 0.0210(3) Uani 1 1 d D . .
H3 H 0.3895(13) 0.3436(15) 0.8399(16) 0.039(7) Uiso 1 1 d D . .
O4 O 0.10010(14) 0.09269(7) 0.39979(8) 0.0169(2) Uani 1 1 d D . .
H4 H 0.134(3) 0.0551(10) 0.3694(13) 0.030(6) Uiso 1 1 d D . .
O5 O 0.56814(16) -0.00701(7) 0.85217(8) 0.0206(2) Uani 1 1 d D . .
H5 H 0.649(3) -0.0336(15) 0.8339(18) 0.060(9) Uiso 1 1 d D . .
O6 O 0.71345(15) 0.01696(7) 0.66603(9) 0.0236(3) Uani 1 1 d D . .
H6 H 0.727(3) 0.0629(8) 0.6436(16) 0.042(7) Uiso 1 1 d D . .
C1 C 0.4870(2) 0.32776(10) 0.49085(11) 0.0203(3) Uani 1 1 d . . .
H1A H 0.6084 0.3124 0.5020 0.024 Uiso 1 1 calc R . .
H1B H 0.4236 0.2916 0.4474 0.024 Uiso 1 1 calc R . .
C2 C 0.5146(2) 0.40169(9) 0.65666(11) 0.0163(3) Uani 1 1 d . . .
H2A H 0.4930 0.4495 0.6218 0.020 Uiso 1 1 calc R . .
H2B H 0.4675 0.4088 0.7102 0.020 Uiso 1 1 calc R . .
C3 C 0.2117(2) 0.27052(10) 0.82619(10) 0.0155(3) Uani 1 1 d . . .
H3A H 0.0981 0.2711 0.8426 0.019 Uiso 1 1 calc R . .
H3B H 0.2870 0.2372 0.8683 0.019 Uiso 1 1 calc R . .
C4 C 0.25108(19) 0.12313(10) 0.45188(10) 0.0153(3) Uani 1 1 d . . .
H4A H 0.2989 0.1637 0.4190 0.018 Uiso 1 1 calc R . .
H4B H 0.3370 0.0817 0.4661 0.018 Uiso 1 1 calc R . .
C5 C 0.5652(2) 0.07089(9) 0.82291(10) 0.0164(3) Uani 1 1 d . . .
H5A H 0.6833 0.0881 0.8230 0.020 Uiso 1 1 calc R . .
H5B H 0.5180 0.1041 0.8639 0.020 Uiso 1 1 calc R . .
C6 C 0.5346(2) 0.00678(9) 0.65520(11) 0.0170(3) Uani 1 1 d . . .
H6A H 0.5103 -0.0444 0.6782 0.020 Uiso 1 1 calc R . .
H6B H 0.4835 0.0081 0.5924 0.020 Uiso 1 1 calc R . .
C7 C 0.19064(19) 0.36294(9) 0.55768(11) 0.0163(3) Uani 1 1 d . . .
H7D H 0.1814 0.4090 0.5939 0.020 Uiso 1 1 calc R . .
H7C H 0.1803 0.3805 0.4967 0.020 Uiso 1 1 calc R . .
C8 C 0.03182(19) 0.29622(9) 0.65286(10) 0.0144(3) Uani 1 1 d . . .
H8A H -0.0832 0.2750 0.6525 0.017 Uiso 1 1 calc R . .
H8B H 0.0397 0.3460 0.6843 0.017 Uiso 1 1 calc R . .
C9 C 0.04439(19) 0.24121(9) 0.51026(10) 0.0142(3) Uani 1 1 d . . .
H9A H 0.0621 0.2562 0.4516 0.017 Uiso 1 1 calc R . .
H9B H -0.0709 0.2184 0.5032 0.017 Uiso 1 1 calc R . .
C10 C 0.05271(19) 0.14363(9) 0.72896(11) 0.0153(3) Uani 1 1 d . . .
H10A H 0.0700 0.1305 0.7916 0.018 Uiso 1 1 calc R . .
H10B H -0.0676 0.1594 0.7103 0.018 Uiso 1 1 calc R . .
C11 C 0.0665(2) 0.08625(10) 0.58743(10) 0.0160(3) Uani 1 1 d . . .
H11A H -0.0539 0.0983 0.5624 0.019 Uiso 1 1 calc R . .
H11B H 0.0943 0.0370 0.5613 0.019 Uiso 1 1 calc R . .
C12 C 0.2352(2) 0.03328(9) 0.72102(12) 0.0173(3) Uani 1 1 d . . .
H12A H 0.2345 -0.0181 0.6934 0.021 Uiso 1 1 calc R . .
H12B H 0.2326 0.0251 0.7834 0.021 Uiso 1 1 calc R . .
O7 O -0.18632(17) 0.43174(8) 0.47969(9) 0.0245(3) Uani 1 1 d D . .
H7A H -0.135(3) 0.3895(10) 0.5035(17) 0.050(8) Uiso 1 1 d D . .
H7B H -0.158(3) 0.4678(12) 0.5201(14) 0.050(8) Uiso 1 1 d D . .

loop_
_atom_site_aniso_label
_atom_site_aniso_U_11
_atom_site_aniso_U_22
_atom_site_aniso_U_33
_atom_site_aniso_U_23
_atom_site_aniso_U_13
_atom_site_aniso_U_12
Fe1 0.00727(9) 0.01032(10) 0.00942(10) -0.00050(7) 0.00128(7) -0.00039(7)
P1 0.01026(17) 0.01197(18) 0.01234(18) 0.00098(14) 0.00191(13) -0.00061(13)
P2 0.00915(16) 0.01240(18) 0.00992(17) -0.00081(13) 0.00192(13) 0.00027(13)
P3 0.00879(16) 0.01267(18) 0.01005(17) -0.00200(13) 0.00127(13) -0.00043(13)
P4 0.00992(16) 0.01051(17) 0.01291(18) -0.00013(13) 0.00247(13) 0.00038(13)
Cl1 0.01610(17) 0.01536(17) 0.01433(17) -0.00046(13) -0.00240(13) -0.00234(13)
Cl2 0.01174(16) 0.01923(18) 0.02046(18) 0.00096(14) 0.00666(13) 0.00165(13)
N1 0.0108(6) 0.0151(6) 0.0127(6) 0.0005(5) 0.0016(5) 0.0008(5)
N2 0.0116(6) 0.0148(6) 0.0162(6) 0.0000(5) 0.0036(5) -0.0016(5)
O1 0.0221(6) 0.0244(7) 0.0254(7) 0.0109(5) 0.0049(5) -0.0019(5)
O2 0.0133(5) 0.0180(6) 0.0297(7) 0.0026(5) 0.0002(5) -0.0036(5)
O3 0.0190(6) 0.0186(6) 0.0245(6) -0.0066(5) 0.0018(5) -0.0020(5)
O4 0.0152(5) 0.0180(6) 0.0158(5) -0.0067(4) -0.0013(4) 0.0019(4)
O5 0.0226(6) 0.0161(6) 0.0234(6) 0.0067(5) 0.0048(5) 0.0057(5)
O6 0.0155(6) 0.0183(6) 0.0392(8) -0.0028(5) 0.0108(5) 0.0017(5)
C1 0.0256(8) 0.0190(8) 0.0186(8) 0.0024(6) 0.0100(7) -0.0013(7)
C2 0.0147(7) 0.0130(7) 0.0203(8) -0.0015(6) 0.0011(6) -0.0003(6)
C3 0.0155(7) 0.0200(8) 0.0112(7) -0.0025(6) 0.0028(5) -0.0010(6)
C4 0.0125(7) 0.0200(8) 0.0130(7) -0.0049(6) 0.0014(5) 0.0003(6)
C5 0.0187(7) 0.0141(7) 0.0155(7) 0.0018(6) 0.0009(6) 0.0020(6)
C6 0.0160(7) 0.0142(7) 0.0216(8) -0.0035(6) 0.0057(6) 0.0016(6)
C7 0.0118(7) 0.0150(7) 0.0207(8) 0.0046(6) -0.0002(6) 0.0010(5)
C8 0.0121(7) 0.0179(7) 0.0134(7) 0.0010(6) 0.0026(5) 0.0046(6)
C9 0.0109(6) 0.0172(7) 0.0130(7) -0.0009(6) -0.0015(5) 0.0018(5)
C10 0.0123(7) 0.0163(7) 0.0184(7) -0.0016(6) 0.0059(6) -0.0025(6)
C11 0.0135(7) 0.0180(8) 0.0162(7) -0.0028(6) 0.0023(6) -0.0059(6)
C12 0.0133(7) 0.0130(7) 0.0260(8) 0.0044(6) 0.0051(6) -0.0010(6)
O7 0.0222(6) 0.0272(7) 0.0235(7) 0.0028(6) 0.0026(5) -0.0002(5)

loop_
_atom_type_symbol
_atom_type_description
_atom_type_scat_dispersion_real
_atom_type_scat_dispersion_imag
_atom_type_scat_source
C C 0.0033 0.0016 'International Tables Vol C Tables 4.2.6.8 and 6.1.1.4'
H H 0.0000 0.0000 'International Tables Vol C Tables 4.2.6.8 and 6.1.1.4'
N N 0.0061 0.0033 'International Tables Vol C Tables 4.2.6.8 and 6.1.1.4'
O O 0.0106 0.0060 'International Tables Vol C Tables 4.2.6.8 and 6.1.1.4'
P P 0.1023 0.0942 'International Tables Vol C Tables 4.2.6.8 and 6.1.1.4'
Cl Cl 0.1484 0.1585 'International Tables Vol C Tables 4.2.6.8 and 6.1.1.4'
Fe Fe 0.3463 0.8444 'International Tables Vol C Tables 4.2.6.8 and 6.1.1.4'

loop_
_geom_angle_atom_site_label_1
_geom_angle_atom_site_label_2
_geom_angle_atom_site_label_3
_geom_angle
_geom_angle_site_symmetry_1
_geom_angle_site_symmetry_3
_geom_angle_publ_flag
P3 Fe1 P2 80.191(15) . . ?
P3 Fe1 P4 90.854(16) . . ?
P2 Fe1 P4 92.453(16) . . ?
P3 Fe1 P1 90.829(16) . . ?
P2 Fe1 P1 92.877(16) . . ?
P4 Fe1 P1 174.612(17) . . ?
P3 Fe1 Cl2 94.577(16) . . ?
P2 Fe1 Cl2 174.760(17) . . ?
P4 Fe1 Cl2 87.892(15) . . ?
P1 Fe1 Cl2 86.872(15) . . ?
P3 Fe1 Cl1 174.945(17) . . ?
P2 Fe1 Cl1 94.862(15) . . ?
P4 Fe1 Cl1 88.302(15) . . ?
P1 Fe1 Cl1 90.462(15) . . ?
Cl2 Fe1 Cl1 90.374(15) . . ?
C2 P1 C7 100.05(7) . . ?
C2 P1 C1 101.40(8) . . ?
C7 P1 C1 99.95(8) . . ?
C2 P1 Fe1 119.66(6) . . ?
C7 P1 Fe1 115.45(5) . . ?
C1 P1 Fe1 117.09(6) . . ?
C3 P2 C8 100.03(7) . . ?
C3 P2 C10 98.91(7) . . ?
C8 P2 C10 100.87(7) . . ?
C3 P2 Fe1 123.65(5) . . ?
C8 P2 Fe1 114.86(5) . . ?
C10 P2 Fe1 114.94(5) . . ?
C4 P3 C9 101.81(7) . . ?
C4 P3 C11 101.27(7) . . ?
C9 P3 C11 102.65(7) . . ?
C4 P3 Fe1 120.03(5) . . ?
C9 P3 Fe1 114.36(5) . . ?
C11 P3 Fe1 114.35(5) . . ?
C5 P4 C6 99.32(8) . . ?
C5 P4 C12 102.57(8) . . ?
C6 P4 C12 99.13(8) . . ?
C5 P4 Fe1 118.15(5) . . ?
C6 P4 Fe1 118.75(6) . . ?
C12 P4 Fe1 115.70(5) . . ?
C8 N1 C7 111.91(12) . . ?
C8 N1 C9 113.17(13) . . ?
C7 N1 C9 114.00(12) . . ?
C10 N2 C12 112.52(13) . . ?
C10 N2 C11 114.21(13) . . ?
C12 N2 C11 113.48(13) . . ?
O1 C1 P1 112.02(12) . . ?
O2 C2 P1 111.83(11) . . ?
O3 C3 P2 113.16(11) . . ?
O4 C4 P3 110.12(10) . . ?
O5 C5 P4 112.29(11) . . ?
O6 C6 P4 111.32(11) . . ?
N1 C7 P1 115.28(11) . . ?
N1 C8 P2 116.44(10) . . ?
N1 C9 P3 116.92(10) . . ?
N2 C10 P2 115.89(10) . . ?
N2 C11 P3 116.59(11) . . ?
N2 C12 P4 114.77(11) . . ?

loop_
_geom_bond_atom_site_label_1
_geom_bond_atom_site_label_2
_geom_bond_distance
_geom_bond_site_symmetry_2
_geom_bond_publ_flag
Fe1 P3 2.1639(4) . ?
Fe1 P2 2.1836(4) . ?
Fe1 P4 2.2541(4) . ?
Fe1 P1 2.2553(4) . ?
Fe1 Cl2 2.4001(4) . ?
Fe1 Cl1 2.4006(4) . ?
P1 C2 1.8491(16) . ?
P1 C7 1.8499(16) . ?
P1 C1 1.8516(17) . ?
P2 C3 1.8497(16) . ?
P2 C8 1.8722(15) . ?
P2 C10 1.8796(16) . ?
P3 C4 1.8406(16) . ?
P3 C9 1.8795(16) . ?
P3 C11 1.8821(16) . ?
P4 C5 1.8449(16) . ?
P4 C6 1.8502(16) . ?
P4 C12 1.8550(16) . ?
N1 C8 1.465(2) . ?
N1 C7 1.465(2) . ?
N1 C9 1.466(2) . ?
N2 C10 1.456(2) . ?
N2 C12 1.459(2) . ?
N2 C11 1.460(2) . ?
O1 C1 1.422(2) . ?
O2 C2 1.4206(19) . ?
O3 C3 1.407(2) . ?
O4 C4 1.4235(18) . ?
O5 C5 1.425(2) . ?
O6 C6 1.420(2) . ?
